data_7214674
loop_
_publ_author_name
'Peng, Guo'
'Liu, Zhihui'
'Ma, Li'
'Liang, Li'
'Zhang, Limin'
'Kostakis, George. E'
'Deng, Hong'

_publ_section_title
;
 A series of 3d--4f heterometallic coordination polymers constructed from
 size-tunable copper halide clusters and lanthanide-organic motifs
;
_journal_issue 18
_journal_name_full CrystEngComm
_journal_page_first 5974
_journal_paper_doi 10.1039/c2ce25214g
_journal_volume 14
_journal_year 2012
_chemical_formula_moiety 'C14 H13 Br3 Cu3 N2 O7 Tb'
_chemical_formula_sum 'C14 H13 Br3 Cu3 N2 O7 Tb'
_chemical_formula_weight 910.53
_chemical_name_systematic
;
?
;
_space_group_IT_number 14
_symmetry_cell_setting monoclinic
_symmetry_space_group_name_Hall '-P 2ybc'
_symmetry_space_group_name_H-M 'P 1 21/c 1'
_atom_sites_solution_hydrogens geom
_atom_sites_solution_primary direct
_atom_sites_solution_secondary difmap
_audit_creation_method SHELXL-97
_cell_angle_alpha 90.00
_cell_angle_beta 94.1810(10)
_cell_angle_gamma 90.00
_cell_formula_units_Z 4
_cell_length_a 18.034(2)
_cell_length_b 15.374(2)
_cell_length_c 7.5997(10)
_cell_measurement_reflns_used 4942
_cell_measurement_temperature 296(2)
_cell_measurement_theta_max 27.82
_cell_measurement_theta_min 1.74
_cell_volume 2101.4(5)
_computing_cell_refinement 'Apex2 (Bruker, 2005)'
_computing_data_collection 'Apex2 (Bruker, 2005)'
_computing_data_reduction 'Apex2 (Bruker, 2005)'
_computing_molecular_graphics 'SHELXTL 6.12'
_computing_publication_material 'SHELXTL 6.12'
_computing_structure_refinement 'SHELXTL 6.12'
_computing_structure_solution 'SHELXTL 6.12 (Bruker, 2000-2003)'
_diffrn_ambient_temperature 296(2)
_diffrn_measured_fraction_theta_full 0.993
_diffrn_measured_fraction_theta_max 0.993
_diffrn_measurement_device_type 'Bruker AXS SMART APEX CCD diffractometer'
_diffrn_measurement_method '\w scans'
_diffrn_radiation_monochromator graphite
_diffrn_radiation_source 'fine-focus sealed tube'
_diffrn_radiation_type MoK\a
_diffrn_radiation_wavelength 0.71073
_diffrn_reflns_av_R_equivalents 0.0670
_diffrn_reflns_av_sigmaI/netI 0.0569
_diffrn_reflns_limit_h_max 23
_diffrn_reflns_limit_h_min -23
_diffrn_reflns_limit_k_max 20
_diffrn_reflns_limit_k_min -20
_diffrn_reflns_limit_l_max 9
_diffrn_reflns_limit_l_min -9
_diffrn_reflns_number 23321
_diffrn_reflns_theta_full 27.82
_diffrn_reflns_theta_max 27.82
_diffrn_reflns_theta_min 1.74
_exptl_absorpt_coefficient_mu 12.064
_exptl_absorpt_correction_T_max 0.4453
_exptl_absorpt_correction_T_min 0.1964
_exptl_absorpt_correction_type multi-scan
_exptl_absorpt_process_details 'Apex2 (Bruker, 2005)'
_exptl_crystal_colour yellow
_exptl_crystal_density_diffrn 2.878
_exptl_crystal_density_method 'not measured'
_exptl_crystal_description block
_exptl_crystal_F_000 1688
_exptl_crystal_size_max 0.20
_exptl_crystal_size_mid 0.10
_exptl_crystal_size_min 0.08
_refine_diff_density_max 5.042
_refine_diff_density_min -2.658
_refine_diff_density_rms 0.367
_refine_ls_extinction_method none
_refine_ls_goodness_of_fit_ref 1.116
_refine_ls_hydrogen_treatment constr
_refine_ls_matrix_type full
_refine_ls_number_parameters 272
_refine_ls_number_reflns 4942
_refine_ls_number_restraints 0
_refine_ls_restrained_S_all 1.116
_refine_ls_R_factor_all 0.0800
_refine_ls_R_factor_gt 0.0714
_refine_ls_shift/su_max 0.003
_refine_ls_shift/su_mean 0.000
_refine_ls_structure_factor_coef Fsqd
_refine_ls_weighting_details 'calc w=1/[\s^2^(Fo^2^)+(0.0508P)^2^+124.4343P] where P=(Fo^2^+2Fc^2^)/3'
_refine_ls_weighting_scheme calc
_refine_ls_wR_factor_gt 0.1971
_refine_ls_wR_factor_ref 0.2016
_reflns_number_gt 4247
_reflns_number_total 4942
_reflns_threshold_expression >2sigma(I)
_cod_data_source_file c2ce25214g.txt
_cod_data_source_block 8
_cod_original_sg_symbol_Hall -P2ybc
_cod_original_sg_symbol_H-M P21/c
_cod_database_code 7214674

loop_
_symmetry_equiv_pos_as_xyz
'x, y, z'
'-x, y+1/2, -z+1/2'
'-x, -y, -z'
'x, -y-1/2, z-1/2'

loop_
_atom_site_label
_atom_site_type_symbol
_atom_site_fract_x
_atom_site_fract_y
_atom_site_fract_z
_atom_site_U_iso_or_equiv
_atom_site_adp_type
_atom_site_occupancy
_atom_site_symmetry_multiplicity
_atom_site_calc_flag
_atom_site_refinement_flags
Br1 Br 0.51826(11) 0.91105(13) 0.1762(3) 0.0462(4) Uani 1 1 d .
Br2 Br 0.50207(10) 0.84532(12) 0.6607(3) 0.0427(4) Uani 1 1 d .
Br3 Br 0.67888(10) 1.02760(12) 0.5892(3) 0.0478(5) Uani 1 1 d .
C1 C 0.6421(8) 0.7251(11) 0.452(2) 0.032(3) Uani 1 1 d .
H1 H 0.5939 0.7206 0.4876 0.039 Uiso 1 1 calc R
C2 C 0.6810(9) 0.6505(10) 0.425(2) 0.034(3) Uani 1 1 d .
H2 H 0.6596 0.5965 0.4426 0.041 Uiso 1 1 calc R
C3 C 0.7525(8) 0.6563(9) 0.371(2) 0.028(3) Uani 1 1 d .
H3 H 0.7800 0.6063 0.3527 0.034 Uiso 1 1 calc R
C4 C 0.7825(7) 0.7386(9) 0.3446(18) 0.022(3) Uani 1 1 d .
C5 C 0.7388(8) 0.8109(9) 0.3761(19) 0.025(3) Uani 1 1 d .
H5 H 0.7580 0.8661 0.3589 0.030 Uiso 1 1 calc R
C6 C 0.8598(7) 0.7489(8) 0.2848(18) 0.020(2) Uani 1 1 d .
C7 C 1.3453(9) 0.8135(12) -0.043(3) 0.043(4) Uani 1 1 d .
H7 H 1.3924 0.7885 -0.0378 0.052 Uiso 1 1 calc R
C8 C 1.2861(10) 0.7668(12) 0.012(3) 0.050(5) Uani 1 1 d .
H8 H 1.2941 0.7112 0.0577 0.060 Uiso 1 1 calc R
C9 C 1.2145(9) 0.8010(11) -0.001(3) 0.040(4) Uani 1 1 d .
H9 H 1.1737 0.7692 0.0310 0.048 Uiso 1 1 calc R
C10 C 1.2074(8) 0.8858(9) -0.064(2) 0.026(3) Uani 1 1 d .
C11 C 1.2681(8) 0.9299(10) -0.115(2) 0.030(3) Uani 1 1 d .
H11 H 1.2619 0.9859 -0.1601 0.036 Uiso 1 1 calc R
C12 C 1.1315(8) 0.9279(9) -0.075(2) 0.026(3) Uani 1 1 d .
C13 C 1.0530(8) 0.9645(10) 0.314(2) 0.028(3) Uani 1 1 d .
C14 C 1.1147(10) 0.9974(14) 0.447(2) 0.046(4) Uani 1 1 d .
H14A H 1.1178 0.9606 0.5490 0.069 Uiso 1 1 calc R
H14B H 1.1037 1.0558 0.4809 0.069 Uiso 1 1 calc R
H14C H 1.1613 0.9964 0.3932 0.069 Uiso 1 1 calc R
Cu1 Cu 0.60377(13) 0.90861(15) 0.4754(4) 0.0516(7) Uani 1 1 d .
Cu2 Cu 0.44694(14) 0.93451(18) 0.4273(4) 0.0530(6) Uani 1 1 d .
Cu3 Cu 0.42398(14) 0.95459(19) 0.8077(5) 0.0660(8) Uani 1 1 d .
N1 N 0.6705(7) 0.8038(8) 0.4299(18) 0.029(3) Uani 1 1 d .
N2 N 1.3352(8) 0.8953(9) -0.104(2) 0.042(4) Uani 1 1 d .
O1 O 0.8757(6) 0.8181(6) 0.2131(15) 0.029(2) Uani 1 1 d .
O2 O 0.9016(5) 0.6837(6) 0.3114(14) 0.026(2) Uani 1 1 d .
O3 O 1.0265(7) 0.8909(7) 0.3310(15) 0.035(2) Uani 1 1 d .
O4 O 1.0339(5) 1.0096(7) 0.1789(13) 0.025(2) Uani 1 1 d .
O5 O 1.0776(5) 0.8786(7) -0.0513(16) 0.031(2) Uani 1 1 d .
O6 O 1.1275(6) 1.0093(6) -0.0949(15) 0.030(2) Uani 1 1 d .
O1W O 1.0050(7) 0.7405(7) 0.0819(15) 0.035(3) Uani 1 1 d .
Tb1 Tb 0.96122(3) 0.88652(4) 0.04659(8) 0.01470(17) Uani 1 1 d .

loop_
_atom_site_aniso_label
_atom_site_aniso_U_11
_atom_site_aniso_U_22
_atom_site_aniso_U_33
_atom_site_aniso_U_23
_atom_site_aniso_U_13
_atom_site_aniso_U_12
Br1 0.0454(10) 0.0443(10) 0.0487(11) -0.0028(8) 0.0026(8) 0.0031(8)
Br2 0.0341(8) 0.0458(10) 0.0490(10) 0.0005(8) 0.0086(7) 0.0099(7)
Br3 0.0319(9) 0.0391(9) 0.0714(13) 0.0039(9) -0.0023(8) 0.0001(7)
C1 0.016(6) 0.041(9) 0.041(9) -0.001(7) 0.009(6) -0.007(6)
C2 0.032(8) 0.028(8) 0.043(9) 0.000(7) 0.009(7) -0.010(6)
C3 0.029(7) 0.017(6) 0.038(8) -0.001(6) -0.002(6) 0.000(5)
C4 0.018(6) 0.024(6) 0.025(7) 0.006(5) -0.006(5) 0.002(5)
C5 0.025(7) 0.016(6) 0.034(7) 0.005(5) 0.002(6) -0.002(5)
C6 0.018(6) 0.020(6) 0.022(6) 0.001(5) 0.001(5) -0.005(5)
C7 0.025(8) 0.038(9) 0.065(12) -0.001(8) -0.003(8) 0.008(7)
C8 0.030(9) 0.032(9) 0.087(15) 0.021(9) 0.007(9) 0.015(7)
C9 0.023(7) 0.032(8) 0.067(12) 0.010(8) 0.005(8) 0.006(6)
C10 0.020(6) 0.023(7) 0.035(8) 0.008(6) 0.006(6) 0.007(5)
C11 0.026(7) 0.027(7) 0.038(8) 0.006(6) 0.007(6) 0.005(6)
C12 0.020(6) 0.019(6) 0.038(8) -0.001(6) -0.003(6) 0.000(5)
C13 0.025(7) 0.034(8) 0.026(7) -0.001(6) 0.007(6) -0.004(6)
C14 0.042(10) 0.057(12) 0.037(9) -0.005(8) -0.013(8) -0.007(9)
Cu1 0.0334(11) 0.0362(12) 0.0858(19) -0.0104(12) 0.0086(12) 0.0088(9)
Cu2 0.0403(13) 0.0521(14) 0.0659(16) -0.0046(12) -0.0001(11) 0.0125(11)
Cu3 0.0337(12) 0.0556(16) 0.111(3) -0.0071(16) 0.0229(14) -0.0068(11)
N1 0.017(5) 0.029(6) 0.042(7) -0.002(5) -0.001(5) 0.002(5)
N2 0.031(7) 0.032(7) 0.066(10) -0.007(7) 0.022(7) 0.003(6)
O1 0.029(5) 0.019(5) 0.041(6) 0.005(4) 0.004(5) -0.004(4)
O2 0.018(4) 0.025(5) 0.034(5) 0.003(4) 0.004(4) 0.006(4)
O3 0.041(6) 0.028(5) 0.034(6) 0.007(5) -0.008(5) -0.005(5)
O4 0.022(5) 0.028(5) 0.024(5) -0.001(4) -0.003(4) -0.004(4)
O5 0.017(5) 0.023(5) 0.053(7) 0.004(5) 0.008(4) 0.001(4)
O6 0.023(5) 0.021(5) 0.045(6) 0.008(4) 0.010(4) 0.007(4)
O1W 0.044(6) 0.024(5) 0.040(6) 0.005(5) 0.016(5) 0.005(5)
Tb1 0.0131(3) 0.0112(3) 0.0198(3) 0.0003(2) 0.0005(2) -0.0016(2)

loop_
_atom_type_symbol
_atom_type_description
_atom_type_scat_dispersion_real
_atom_type_scat_dispersion_imag
_atom_type_scat_source
C C 0.0033 0.0016 'International Tables Vol C Tables 4.2.6.8 and 6.1.1.4'
H H 0.0000 0.0000 'International Tables Vol C Tables 4.2.6.8 and 6.1.1.4'
N N 0.0061 0.0033 'International Tables Vol C Tables 4.2.6.8 and 6.1.1.4'
O O 0.0106 0.0060 'International Tables Vol C Tables 4.2.6.8 and 6.1.1.4'
Cu Cu 0.3201 1.2651 'International Tables Vol C Tables 4.2.6.8 and 6.1.1.4'
Tb Tb -0.1723 4.1537 'International Tables Vol C Tables 4.2.6.8 and 6.1.1.4'
Br Br -0.2901 2.4595 'International Tables Vol C Tables 4.2.6.8 and 6.1.1.4'

loop_
_geom_angle_atom_site_label_1
_geom_angle_atom_site_label_2
_geom_angle_atom_site_label_3
_geom_angle
_geom_angle_site_symmetry_1
_geom_angle_site_symmetry_3
Cu3 Br1 Cu2 95.10(13) 3_676 .
Cu3 Br1 Cu1 74.69(12) 3_676 .
Cu2 Br1 Cu1 68.48(10) . .
Cu3 Br2 Cu1 115.77(11) . .
Cu2 Br3 Cu1 69.53(10) 3_676 .
N1 C1 C2 122.5(13) . .
N1 C1 H1 118.8 . .
C2 C1 H1 118.8 . .
C1 C2 C3 119.4(14) . .
C1 C2 H2 120.3 . .
C3 C2 H2 120.3 . .
C2 C3 C4 118.6(14) . .
C2 C3 H3 120.7 . .
C4 C3 H3 120.7 . .
C5 C4 C3 117.9(13) . .
C5 C4 C6 121.1(12) . .
C3 C4 C6 121.0(12) . .
N1 C5 C4 122.4(13) . .
N1 C5 H5 118.8 . .
C4 C5 H5 118.8 . .
O1 C6 O2 126.7(12) . .
O1 C6 C4 118.2(12) . .
O2 C6 C4 115.1(11) . .
N2 C7 C8 120.2(15) . .
N2 C7 H7 119.9 . .
C8 C7 H7 119.9 . .
C7 C8 C9 121.2(16) . .
C7 C8 H8 119.4 . .
C9 C8 H8 119.4 . .
C8 C9 C10 116.1(15) . .
C8 C9 H9 122.0 . .
C10 C9 H9 122.0 . .
C11 C10 C9 120.5(14) . .
C11 C10 C12 120.8(13) . .
C9 C10 C12 118.8(13) . .
N2 C11 C10 122.0(14) . .
N2 C11 H11 119.0 . .
C10 C11 H11 119.0 . .
O5 C12 O6 125.2(13) . .
O5 C12 C10 116.1(12) . .
O6 C12 C10 118.4(12) . .
O3 C13 O4 119.8(14) . .
O3 C13 C14 120.2(15) . .
O4 C13 C14 119.6(14) . .
C13 C14 H14A 109.5 . .
C13 C14 H14B 109.5 . .
H14A C14 H14B 109.5 . .
C13 C14 H14C 109.5 . .
H14A C14 H14C 109.5 . .
H14B C14 H14C 109.5 . .
N1 Cu1 Br3 109.7(4) . .
N1 Cu1 Br2 104.1(4) . .
Br3 Cu1 Br2 119.69(13) . .
N1 Cu1 Br1 100.2(4) . .
Br3 Cu1 Br1 125.14(13) . .
Br2 Cu1 Br1 94.65(10) . .
N1 Cu1 Cu2 163.7(4) . 3_676
Br3 Cu1 Cu2 54.14(9) . 3_676
Br2 Cu1 Cu2 85.37(10) . 3_676
Br1 Cu1 Cu2 91.98(10) . 3_676
N1 Cu1 Cu3 119.6(4) . 3_676
Br3 Cu1 Cu3 77.65(10) . 3_676
Br2 Cu1 Cu3 124.24(10) . 3_676
Br1 Cu1 Cu3 47.52(9) . 3_676
Cu2 Cu1 Cu3 62.09(10) 3_676 3_676
Br3 Cu2 Br1 124.61(14) 3_676 .
Br3 Cu2 Cu1 56.32(9) 3_676 3_676
Br1 Cu2 Cu1 124.21(14) . 3_676
Br3 Cu2 Cu2 116.92(15) 3_676 3_676
Br1 Cu2 Cu2 91.70(14) . 3_676
Cu1 Cu2 Cu2 60.62(10) 3_676 3_676
N2 Cu3 Br1 139.2(4) 1_456 3_676
N2 Cu3 Br2 109.5(4) 1_456 .
Br1 Cu3 Br2 110.90(12) 3_676 .
N2 Cu3 Cu1 117.5(5) 1_456 3_676
Br1 Cu3 Cu1 57.79(10) 3_676 3_676
Br2 Cu3 Cu1 102.61(13) . 3_676
C1 N1 C5 119.2(13) . .
C1 N1 Cu1 117.1(10) . .
C5 N1 Cu1 123.6(10) . .
C11 N2 C7 120.0(15) . .
C11 N2 Cu3 123.1(12) . 1_654
C7 N2 Cu3 116.7(12) . 1_654
C6 O1 Tb1 144.6(10) . .
C6 O2 Tb1 137.9(9) . 4_576
C13 O3 Tb1 95.9(9) . .
C13 O4 Tb1 160.3(9) . 3_775
C13 O4 Tb1 90.9(9) . .
Tb1 O4 Tb1 105.7(4) 3_775 .
C12 O5 Tb1 139.0(10) . .
C12 O6 Tb1 134.7(9) . 3_775
O5 Tb1 O2 96.4(4) . 4_575
O5 Tb1 O6 138.8(4) . 3_775
O2 Tb1 O6 99.2(4) 4_575 3_775
O5 Tb1 O1 144.9(4) . .
O2 Tb1 O1 85.3(4) 4_575 .
O6 Tb1 O1 74.5(4) 3_775 .
O5 Tb1 O4 73.4(4) . 3_775
O2 Tb1 O4 78.0(3) 4_575 3_775
O6 Tb1 O4 73.0(4) 3_775 3_775
O1 Tb1 O4 140.3(4) . 3_775
O5 Tb1 O3 83.8(4) . .
O2 Tb1 O3 153.3(4) 4_575 .
O6 Tb1 O3 97.9(4) 3_775 .
O1 Tb1 O3 79.7(4) . .
O4 Tb1 O3 126.8(3) 3_775 .
O5 Tb1 O1W 71.5(4) . .
O2 Tb1 O1W 77.1(4) 4_575 .
O6 Tb1 O1W 149.3(4) 3_775 .
O1 Tb1 O1W 74.9(4) . .
O4 Tb1 O1W 133.7(4) 3_775 .
O3 Tb1 O1W 77.7(4) . .
O5 Tb1 O4 72.6(4) . .
O2 Tb1 O4 152.1(3) 4_575 .
O6 Tb1 O4 75.9(4) 3_775 .
O1 Tb1 O4 118.6(4) . .
O4 Tb1 O4 74.3(4) 3_775 .
O3 Tb1 O4 53.0(3) . .
O1W Tb1 O4 120.9(4) . .
O5 Tb1 Tb1 68.4(3) . 3_775
O2 Tb1 Tb1 116.2(3) 4_575 3_775
O6 Tb1 Tb1 70.5(3) 3_775 3_775
O1 Tb1 Tb1 141.1(3) . 3_775
O4 Tb1 Tb1 38.3(2) 3_775 3_775
O3 Tb1 Tb1 88.8(3) . 3_775
O1W Tb1 Tb1 138.8(3) . 3_775
O4 Tb1 Tb1 36.0(2) . 3_775

loop_
_geom_bond_atom_site_label_1
_geom_bond_atom_site_label_2
_geom_bond_distance
_geom_bond_site_symmetry_2
Br1 Cu3 2.312(3) 3_676
Br1 Cu2 2.405(3) .
Br1 Cu1 2.653(4) .
Br2 Cu3 2.506(3) .
Br2 Cu1 2.583(3) .
Br3 Cu2 2.337(3) 3_676
Br3 Cu1 2.400(3) .
C1 N1 1.33(2) .
C1 C2 1.37(2) .
C1 H1 0.9300 .
C2 C3 1.38(2) .
C2 H2 0.9300 .
C3 C4 1.398(19) .
C3 H3 0.9300 .
C4 C5 1.393(19) .
C4 C6 1.505(18) .
C5 N1 1.330(18) .
C5 H5 0.9300 .
C6 O1 1.239(16) .
C6 O2 1.261(16) .
C7 N2 1.35(2) .
C7 C8 1.37(3) .
C7 H7 0.9300 .
C8 C9 1.39(2) .
C8 H8 0.9300 .
C9 C10 1.39(2) .
C9 H9 0.9300 .
C10 C11 1.37(2) .
C10 C12 1.511(19) .
C11 N2 1.32(2) .
C11 H11 0.9300 .
C12 O5 1.257(17) .
C12 O6 1.261(17) .
C13 O3 1.239(18) .
C13 O4 1.269(18) .
C13 C14 1.53(2) .
C14 H14A 0.9600 .
C14 H14B 0.9600 .
C14 H14C 0.9600 .
Cu1 N1 2.056(13) .
Cu1 Cu2 2.701(3) 3_676
Cu1 Cu3 3.024(5) 3_676
Cu2 Br3 2.337(3) 3_676
Cu2 Cu1 2.701(3) 3_676
Cu2 Cu2 2.938(6) 3_676
Cu3 N2 2.001(15) 1_456
Cu3 Br1 2.313(3) 3_676
Cu3 Cu1 3.024(5) 3_676
N2 Cu3 2.001(14) 1_654
O1 Tb1 2.317(10) .
O2 Tb1 2.288(10) 4_576
O3 Tb1 2.385(11) .
O4 Tb1 2.348(10) 3_775
O4 Tb1 2.473(10) .
O5 Tb1 2.280(10) .
O6 Tb1 2.312(10) 3_775
O1W Tb1 2.389(11) .
Tb1 O2 2.288(10) 4_575
Tb1 O6 2.312(10) 3_775
Tb1 O4 2.348(10) 3_775
